data_1529176
loop_
_publ_author_name
'Sanchez-Andujar, M.'
'Senaris Rodriguez, M.A.'

_publ_section_title
;
 Synthesis, structure and microstructure of the layered compounds Ln1-x
 Sr1+x Co O4 (Ln: La, Nd and Gd)
;
_journal_name_full 'Solid State Sciences'
_journal_page_first 21
_journal_page_last 27
_journal_volume 6
_journal_year 2004
_chemical_formula_sum 'Co Gd0.8 O4 Sr1.2'
_chemical_name_systematic '(Gd0.8 Sr1.2) (Co O4)'
_space_group_IT_number 139
_symmetry_space_group_name_Hall '-I 4 2'
_symmetry_space_group_name_H-M 'I 4/m m m'
_cell_angle_alpha 90
_cell_angle_beta 90
_cell_angle_gamma 90
_cell_formula_units_Z 2
_cell_length_a 3.7502
_cell_length_b 3.7502
_cell_length_c 12.27
_cell_volume 172.565
_citation_journal_id_ASTM SSSCFJ
_cod_data_source_file Sanchez-Andujar_SSSCFJ_2004_45.cif
_cod_data_source_block Co1Gd0.8O4Sr1.2
_cod_original_cell_volume 172.5653
_cod_original_formula_sum 'Co1 Gd0.8 O4 Sr1.2'
_cod_database_code 1529176

loop_
_symmetry_equiv_pos_as_xyz
x,y,z
-y,x,z
-x,-y,z
y,-x,z
x,-y,-z
y,x,-z
-x,y,-z
-y,-x,-z
-x,-y,-z
y,-x,-z
x,y,-z
-y,x,-z
-x,y,z
-y,-x,z
x,-y,z
y,x,z
x+1/2,y+1/2,z+1/2
-y+1/2,x+1/2,z+1/2
-x+1/2,-y+1/2,z+1/2
y+1/2,-x+1/2,z+1/2
x+1/2,-y+1/2,-z+1/2
y+1/2,x+1/2,-z+1/2
-x+1/2,y+1/2,-z+1/2
-y+1/2,-x+1/2,-z+1/2
-x+1/2,-y+1/2,-z+1/2
y+1/2,-x+1/2,-z+1/2
x+1/2,y+1/2,-z+1/2
-y+1/2,x+1/2,-z+1/2
-x+1/2,y+1/2,z+1/2
-y+1/2,-x+1/2,z+1/2
x+1/2,-y+1/2,z+1/2
y+1/2,x+1/2,z+1/2

loop_
_atom_site_label
_atom_site_type_symbol
_atom_site_fract_x
_atom_site_fract_y
_atom_site_fract_z
_atom_site_occupancy
_atom_site_U_iso_or_equiv
Sr1 Sr+2 0 0 0.3592 0.6 0.0
Co1 Co+3 0 0 0 1 0.0
Gd1 Gd+3 0 0 0.3592 0.4 0.0
O2 O-2 0 0.5 0 1 0.0
O1 O-2 0 0 0.1637 1 0.0
